data_4022993
loop_
_publ_author_name
'Sylvie Pailloux'
'Iris Binyamin'
'Lorraine M. Deck'
'Brian M. Rapko'
'Benjamin P. Hay'
'Eileen N. Duesler'
'Robert T. Paine'

_publ_section_title
;
 Oxidation Reactivity Channels for 2-(Pyridin-2-yl)-N,N-diphenylacetamides
;
_journal_name_full 'Journal of Organic Chemistry'
_journal_page_first 9195
_journal_page_last 9202
_journal_paper_doi 10.1021/jo701408y
_journal_volume 72
_journal_year 2007
_chemical_formula_moiety 'C33 H27 N3 O3'
_chemical_formula_sum 'C33 H27 N3 O3'
_chemical_formula_weight 513.58
_chemical_name_systematic
; 
 ? 
;
_space_group_IT_number 14
_symmetry_cell_setting monoclinic
_symmetry_space_group_name_Hall '-P 2yn'
_symmetry_space_group_name_H-M 'P 1 21/n 1'
_atom_sites_solution_hydrogens geom
_atom_sites_solution_primary direct
_atom_sites_solution_secondary difmap
_audit_creation_method SHELXL-97
_cell_angle_alpha 90.00
_cell_angle_beta 105.000(6)
_cell_angle_gamma 90.00
_cell_formula_units_Z 4
_cell_length_a 9.8097(11)
_cell_length_b 16.7962(18)
_cell_length_c 17.0633(19)
_cell_measurement_reflns_used 8602
_cell_measurement_temperature 208(2)
_cell_measurement_theta_max 30.91
_cell_measurement_theta_min 2.50
_cell_volume 2715.6(5)
_computing_cell_refinement 'Bruker SMART'
_computing_data_collection 'Bruker SMART'
_computing_data_reduction 'Bruker SAINT'
_computing_molecular_graphics 'Bruker SHELXTL'
_computing_publication_material 'Bruker SHELXTL'
_computing_structure_refinement 'SHELXL-97 (Sheldrick, 1997)'
_computing_structure_solution 'SHELXS-97 (Sheldrick, 1990)'
_diffrn_ambient_temperature 208(2)
_diffrn_measured_fraction_theta_full 0.927
_diffrn_measured_fraction_theta_max 0.927
_diffrn_measurement_device_type 'CCD area detector'
_diffrn_measurement_method 'phi and omega scans'
_diffrn_radiation_monochromator graphite
_diffrn_radiation_source 'fine-focus sealed tube'
_diffrn_radiation_type MoK\a
_diffrn_radiation_wavelength 0.71073
_diffrn_reflns_av_R_equivalents 0.0559
_diffrn_reflns_av_sigmaI/netI 0.0559
_diffrn_reflns_limit_h_max 15
_diffrn_reflns_limit_h_min -17
_diffrn_reflns_limit_k_max 29
_diffrn_reflns_limit_k_min -26
_diffrn_reflns_limit_l_max 29
_diffrn_reflns_limit_l_min -27
_diffrn_reflns_number 47241
_diffrn_reflns_theta_full 38.69
_diffrn_reflns_theta_max 38.69
_diffrn_reflns_theta_min 1.73
_diffrn_standards_decay_% 0
_exptl_absorpt_coefficient_mu 0.081
_exptl_absorpt_correction_T_max 0.990
_exptl_absorpt_correction_T_min 0.907
_exptl_absorpt_correction_type multi-scan
_exptl_absorpt_process_details SADABS,Bruker
_exptl_crystal_colour colorless
_exptl_crystal_density_diffrn 1.256
_exptl_crystal_density_method 'not measured'
_exptl_crystal_description triangular
_exptl_crystal_F_000 1080
_exptl_crystal_size_max 0.36
_exptl_crystal_size_mid 0.30
_exptl_crystal_size_min 0.07
_refine_diff_density_max 0.350
_refine_diff_density_min -0.197
_refine_diff_density_rms 0.038
_refine_ls_extinction_method none
_refine_ls_goodness_of_fit_ref 0.998
_refine_ls_hydrogen_treatment refall
_refine_ls_matrix_type full
_refine_ls_number_parameters 460
_refine_ls_number_reflns 14367
_refine_ls_number_restraints 0
_refine_ls_restrained_S_all 0.998
_refine_ls_R_factor_all 0.1278
_refine_ls_R_factor_gt 0.0546
_refine_ls_shift/su_max 0.001
_refine_ls_shift/su_mean 0.000
_refine_ls_structure_factor_coef Fsqd
_refine_ls_weighting_details 'calc w=1/[\s^2^(Fo^2^)+(0.0750P)^2^+0.0237P] where P=(Fo^2^+2Fc^2^)/3'
_refine_ls_weighting_scheme calc
_refine_ls_wR_factor_gt 0.1314
_refine_ls_wR_factor_ref 0.1624
_reflns_number_gt 7021
_reflns_number_total 14367
_reflns_threshold_expression >2sigma(I)
_cod_data_source_file jo701408y-File002.cif
_cod_data_source_block rtp05a1
_cod_depositor_comments
;
The following automatic conversions were performed:
'_symmetry_cell_setting' value 'Monoclinic' changed to 'monoclinic'
according to '/home/saulius/struct/CIF-dictionaries/cif_core.dic'
dictionary named 'cif_core.dic' version 2.4.1 from 2010-06-29.

Automatic conversion script
Id: cif_fix_enum 1527 2010-12-29 10:47:43Z saulius 
;
_cod_original_sg_symbol_H-M 'P 21/n'
_cod_database_code 4022993

loop_
_symmetry_equiv_pos_as_xyz
'x, y, z'
'-x+1/2, y+1/2, -z+1/2'
'-x, -y, -z'
'x-1/2, -y-1/2, z-1/2'

loop_
_atom_site_label
_atom_site_type_symbol
_atom_site_fract_x
_atom_site_fract_y
_atom_site_fract_z
_atom_site_U_iso_or_equiv
_atom_site_adp_type
_atom_site_occupancy
_atom_site_symmetry_multiplicity
_atom_site_calc_flag
O1 O 0.09942(9) 0.38535(5) 0.80850(5) 0.0548(2) Uani 1 1 d
O2 O 0.10742(9) 0.18016(4) 0.59540(5) 0.04510(19) Uani 1 1 d
O3 O 0.04678(8) 0.16693(4) 0.77079(4) 0.03865(16) Uani 1 1 d
N1 N 0.21799(8) 0.34906(5) 0.81625(5) 0.03531(17) Uani 1 1 d
N2 N 0.20337(8) 0.30124(5) 0.58225(5) 0.03267(16) Uani 1 1 d
N3 N -0.13661(8) 0.21751(4) 0.67483(5) 0.03236(16) Uani 1 1 d
C1 C 0.33187(14) 0.36978(8) 0.87798(7) 0.0522(3) Uani 1 1 d
C2 C 0.45528(14) 0.32883(10) 0.88750(8) 0.0627(4) Uani 1 1 d
H2 H 0.527(2) 0.3435(11) 0.9332(13) 0.094(6) Uiso 1 1 d
C3 C 0.46708(14) 0.26845(11) 0.83600(9) 0.0648(4) Uani 1 1 d
H3 H 0.555(2) 0.2400(11) 0.8446(12) 0.090(6) Uiso 1 1 d
C4 C 0.35168(12) 0.24986(8) 0.77262(8) 0.0471(3) Uani 1 1 d
H4 H 0.3571(16) 0.2058(9) 0.7348(9) 0.059(4) Uiso 1 1 d
C5 C 0.22782(9) 0.29095(5) 0.76265(5) 0.02953(17) Uani 1 1 d
C6 C 0.09738(9) 0.27804(5) 0.69565(5) 0.02740(16) Uani 1 1 d
H6 H 0.0481(12) 0.3292(6) 0.6859(6) 0.027(2) Uiso 1 1 d
C7 C 0.13417(10) 0.24803(5) 0.61897(6) 0.03133(17) Uani 1 1 d
C8 C 0.00104(9) 0.21627(5) 0.71890(5) 0.02925(17) Uani 1 1 d
C9 C 0.3095(3) 0.43622(16) 0.93053(14) 0.0920(6) Uani 1 1 d
H9A H 0.293(2) 0.4830(11) 0.8986(12) 0.075(5) Uiso 1 1 d
H9B H 0.231(3) 0.4217(14) 0.9550(15) 0.114(8) Uiso 1 1 d
H9C H 0.386(3) 0.4403(14) 0.9771(18) 0.120(8) Uiso 1 1 d
C10 C 0.21290(10) 0.38384(5) 0.60578(6) 0.03323(19) Uani 1 1 d
C11 C 0.09236(12) 0.43002(6) 0.58883(7) 0.0413(2) Uani 1 1 d
H11 H 0.0013(16) 0.4068(8) 0.5596(9) 0.050(3) Uiso 1 1 d
C12 C 0.10058(15) 0.50780(7) 0.61682(9) 0.0536(3) Uani 1 1 d
H12 H 0.0119(18) 0.5405(9) 0.6077(10) 0.067(4) Uiso 1 1 d
C13 C 0.22819(16) 0.53882(7) 0.65900(9) 0.0558(3) Uani 1 1 d
H13 H 0.2351(17) 0.5939(9) 0.6800(9) 0.063(4) Uiso 1 1 d
C14 C 0.34833(14) 0.49335(7) 0.67319(8) 0.0521(3) Uani 1 1 d
H14 H 0.4407(18) 0.5161(9) 0.7005(10) 0.064(4) Uiso 1 1 d
C15 C 0.34230(12) 0.41510(6) 0.64696(7) 0.0408(2) Uani 1 1 d
H15 H 0.4256(15) 0.3798(8) 0.6566(8) 0.047(3) Uiso 1 1 d
C16 C 0.27083(10) 0.27682(6) 0.52108(6) 0.0365(2) Uani 1 1 d
C17 C 0.27721(12) 0.32990(8) 0.45994(6) 0.0460(3) Uani 1 1 d
H17 H 0.2372(16) 0.3802(9) 0.4618(9) 0.055(4) Uiso 1 1 d
C18 C 0.34617(14) 0.30716(11) 0.40167(7) 0.0598(4) Uani 1 1 d
H18 H 0.352(2) 0.3463(11) 0.3629(12) 0.079(5) Uiso 1 1 d
C19 C 0.40634(15) 0.23356(11) 0.40397(9) 0.0660(4) Uani 1 1 d
H19 H 0.452(2) 0.2169(10) 0.3624(12) 0.080(5) Uiso 1 1 d
C20 C 0.40053(15) 0.18183(10) 0.46494(9) 0.0619(4) Uani 1 1 d
H20 H 0.442(2) 0.1313(11) 0.4677(11) 0.076(5) Uiso 1 1 d
C21 C 0.33360(13) 0.20300(7) 0.52395(8) 0.0474(3) Uani 1 1 d
H21 H 0.3270(16) 0.1672(8) 0.5653(10) 0.055(4) Uiso 1 1 d
C22 C -0.19921(10) 0.28471(5) 0.62644(6) 0.03419(19) Uani 1 1 d
C23 C -0.23832(13) 0.27867(7) 0.54296(7) 0.0483(3) Uani 1 1 d
H23 H -0.2171(16) 0.2278(9) 0.5199(9) 0.056(4) Uiso 1 1 d
C24 C -0.29870(15) 0.34405(9) 0.49714(9) 0.0632(4) Uani 1 1 d
H24 H -0.323(2) 0.3392(10) 0.4377(13) 0.084(5) Uiso 1 1 d
C25 C -0.31884(14) 0.41381(8) 0.53409(10) 0.0648(4) Uani 1 1 d
H25 H -0.3621(18) 0.4616(9) 0.5004(10) 0.071(4) Uiso 1 1 d
C26 C -0.28043(14) 0.41961(8) 0.61717(10) 0.0608(4) Uani 1 1 d
H26 H -0.2979(19) 0.4693(10) 0.6451(10) 0.073(5) Uiso 1 1 d
C27 C -0.22097(12) 0.35449(7) 0.66421(8) 0.0457(2) Uani 1 1 d
H27 H -0.1911(16) 0.3582(8) 0.7236(10) 0.053(4) Uiso 1 1 d
C28 C -0.22057(10) 0.14735(5) 0.67279(6) 0.03465(19) Uani 1 1 d
C29 C -0.35056(12) 0.15194(7) 0.68868(8) 0.0504(3) Uani 1 1 d
H29 H -0.3857(17) 0.2053(9) 0.7046(10) 0.063(4) Uiso 1 1 d
C30 C -0.42970(15) 0.08275(9) 0.68609(10) 0.0625(4) Uani 1 1 d
H30 H -0.5230(19) 0.0868(9) 0.6980(10) 0.068(4) Uiso 1 1 d
C31 C -0.37978(16) 0.01120(8) 0.66722(10) 0.0647(4) Uani 1 1 d
H31 H -0.436(2) -0.0365(11) 0.6646(11) 0.084(5) Uiso 1 1 d
C32 C -0.24976(17) 0.00709(8) 0.65173(11) 0.0656(4) Uani 1 1 d
H32 H -0.2106(19) -0.0469(10) 0.6383(11) 0.075(5) Uiso 1 1 d
C33 C -0.16935(14) 0.07508(6) 0.65427(8) 0.0492(3) Uani 1 1 d
H33 H -0.0785(19) 0.0741(9) 0.6409(10) 0.065(4) Uiso 1 1 d

loop_
_atom_site_aniso_label
_atom_site_aniso_U_11
_atom_site_aniso_U_22
_atom_site_aniso_U_33
_atom_site_aniso_U_23
_atom_site_aniso_U_13
_atom_site_aniso_U_12
O1 0.0462(4) 0.0658(5) 0.0510(5) -0.0198(4) 0.0102(4) 0.0172(4)
O2 0.0592(5) 0.0355(3) 0.0487(4) -0.0117(3) 0.0286(4) -0.0143(3)
O3 0.0384(4) 0.0382(3) 0.0404(4) 0.0123(3) 0.0119(3) 0.0030(3)
N1 0.0318(4) 0.0437(4) 0.0300(4) -0.0034(3) 0.0072(3) -0.0001(3)
N2 0.0364(4) 0.0343(3) 0.0297(4) -0.0028(3) 0.0129(3) -0.0075(3)
N3 0.0302(4) 0.0307(3) 0.0360(4) 0.0043(3) 0.0083(3) -0.0025(3)
C1 0.0506(7) 0.0665(7) 0.0338(5) -0.0062(5) 0.0007(5) -0.0118(5)
C2 0.0406(6) 0.0971(10) 0.0414(6) 0.0082(7) -0.0056(5) -0.0087(6)
C3 0.0321(6) 0.1005(11) 0.0567(8) 0.0182(8) 0.0026(5) 0.0181(6)
C4 0.0377(5) 0.0585(6) 0.0449(6) 0.0060(5) 0.0101(4) 0.0156(5)
C5 0.0270(4) 0.0344(4) 0.0280(4) 0.0027(3) 0.0086(3) 0.0012(3)
C6 0.0277(4) 0.0278(3) 0.0271(4) 0.0012(3) 0.0080(3) 0.0003(3)
C7 0.0328(4) 0.0325(4) 0.0305(4) -0.0024(3) 0.0114(3) -0.0052(3)
C8 0.0309(4) 0.0287(4) 0.0302(4) 0.0010(3) 0.0115(3) 0.0018(3)
C9 0.1072(17) 0.0963(15) 0.0590(10) -0.0384(10) -0.0028(11) -0.0123(12)
C10 0.0377(5) 0.0317(4) 0.0311(4) 0.0015(3) 0.0103(4) -0.0081(3)
C11 0.0386(5) 0.0384(5) 0.0448(6) 0.0079(4) 0.0070(4) -0.0048(4)
C12 0.0555(7) 0.0355(5) 0.0710(8) 0.0098(5) 0.0188(6) 0.0020(5)
C13 0.0690(8) 0.0339(5) 0.0663(8) -0.0039(5) 0.0205(6) -0.0099(5)
C14 0.0545(7) 0.0435(5) 0.0551(7) -0.0064(5) 0.0083(5) -0.0187(5)
C15 0.0374(5) 0.0403(5) 0.0428(5) -0.0014(4) 0.0070(4) -0.0096(4)
C16 0.0323(4) 0.0506(5) 0.0281(4) -0.0088(4) 0.0103(3) -0.0139(4)
C17 0.0392(5) 0.0666(7) 0.0329(5) 0.0008(5) 0.0107(4) -0.0147(5)
C18 0.0497(7) 0.0999(11) 0.0329(5) -0.0040(6) 0.0163(5) -0.0273(7)
C19 0.0542(7) 0.1038(11) 0.0488(7) -0.0302(7) 0.0294(6) -0.0276(8)
C20 0.0554(7) 0.0733(9) 0.0662(9) -0.0290(7) 0.0322(7) -0.0136(6)
C21 0.0472(6) 0.0530(6) 0.0478(6) -0.0115(5) 0.0228(5) -0.0076(5)
C22 0.0269(4) 0.0342(4) 0.0393(5) 0.0067(4) 0.0045(3) -0.0031(3)
C23 0.0515(6) 0.0468(6) 0.0403(6) 0.0056(5) 0.0003(5) -0.0148(5)
C24 0.0559(7) 0.0674(8) 0.0512(7) 0.0242(6) -0.0136(6) -0.0221(6)
C25 0.0405(6) 0.0584(7) 0.0837(10) 0.0327(7) -0.0050(6) 0.0005(5)
C26 0.0497(7) 0.0452(6) 0.0864(10) 0.0138(7) 0.0159(7) 0.0132(5)
C27 0.0395(5) 0.0432(5) 0.0543(7) 0.0041(5) 0.0121(5) 0.0087(4)
C28 0.0349(5) 0.0353(4) 0.0339(4) 0.0033(4) 0.0092(4) -0.0069(3)
C29 0.0394(6) 0.0503(6) 0.0651(8) 0.0043(5) 0.0202(5) -0.0067(5)
C30 0.0448(7) 0.0672(8) 0.0789(9) 0.0119(7) 0.0221(7) -0.0169(6)
C31 0.0611(8) 0.0515(7) 0.0772(9) 0.0153(7) 0.0105(7) -0.0238(6)
C32 0.0689(9) 0.0397(6) 0.0877(10) -0.0037(6) 0.0196(8) -0.0150(6)
C33 0.0497(6) 0.0389(5) 0.0624(7) -0.0058(5) 0.0209(6) -0.0087(4)

loop_
_atom_type_symbol
_atom_type_description
_atom_type_scat_dispersion_real
_atom_type_scat_dispersion_imag
_atom_type_scat_source
C C 0.0033 0.0016 'International Tables Vol C Tables 4.2.6.8 and 6.1.1.4'
H H 0.0000 0.0000 'International Tables Vol C Tables 4.2.6.8 and 6.1.1.4'
N N 0.0061 0.0033 'International Tables Vol C Tables 4.2.6.8 and 6.1.1.4'
O O 0.0106 0.0060 'International Tables Vol C Tables 4.2.6.8 and 6.1.1.4'

loop_
_geom_angle_atom_site_label_1
_geom_angle_atom_site_label_2
_geom_angle_atom_site_label_3
_geom_angle
O1 N1 C5 119.36(8)
O1 N1 C1 119.61(9)
C5 N1 C1 121.03(9)
C7 N2 C16 121.60(8)
C7 N2 C10 120.36(8)
C16 N2 C10 118.02(7)
C8 N3 C28 118.76(7)
C8 N3 C22 122.85(7)
C28 N3 C22 118.29(7)
C2 C1 N1 119.08(12)
C2 C1 C9 124.95(15)
N1 C1 C9 115.97(14)
C1 C2 C3 121.17(12)
C1 C2 H2 114.8(13)
C3 C2 H2 123.9(13)
C2 C3 C4 118.80(12)
C2 C3 H3 119.4(12)
C4 C3 H3 121.8(12)
C5 C4 C3 120.23(12)
C5 C4 H4 119.4(9)
C3 C4 H4 120.4(9)
N1 C5 C4 119.61(9)
N1 C5 C6 115.05(8)
C4 C5 C6 125.34(9)
C5 C6 C8 111.45(7)
C5 C6 C7 110.93(7)
C8 C6 C7 107.33(7)
C5 C6 H6 106.8(6)
C8 C6 H6 109.3(6)
C7 C6 H6 111.1(6)
O2 C7 N2 123.47(9)
O2 C7 C6 120.92(8)
N2 C7 C6 115.55(7)
O3 C8 N3 122.66(8)
O3 C8 C6 121.26(8)
N3 C8 C6 115.98(7)
C1 C9 H9A 107.8(11)
C1 C9 H9B 108.7(14)
H9A C9 H9B 114(2)
C1 C9 H9C 110.8(16)
H9A C9 H9C 113.8(19)
H9B C9 H9C 101(2)
C11 C10 C15 121.06(9)
C11 C10 N2 119.49(9)
C15 C10 N2 119.43(9)
C10 C11 C12 119.14(11)
C10 C11 H11 120.0(8)
C12 C11 H11 120.8(8)
C13 C12 C11 120.09(12)
C13 C12 H12 120.5(9)
C11 C12 H12 119.4(9)
C14 C13 C12 120.37(11)
C14 C13 H13 118.8(9)
C12 C13 H13 120.8(9)
C13 C14 C15 120.55(12)
C13 C14 H14 120.8(9)
C15 C14 H14 118.6(9)
C14 C15 C10 118.73(11)
C14 C15 H15 123.5(8)
C10 C15 H15 117.8(8)
C21 C16 C17 119.88(10)
C21 C16 N2 121.16(9)
C17 C16 N2 118.92(10)
C16 C17 C18 119.07(13)
C16 C17 H17 117.1(9)
C18 C17 H17 123.8(9)
C19 C18 C17 120.91(14)
C19 C18 H18 122.9(12)
C17 C18 H18 116.1(12)
C18 C19 C20 119.60(13)
C18 C19 H19 121.1(10)
C20 C19 H19 119.3(10)
C19 C20 C21 120.76(15)
C19 C20 H20 120.7(11)
C21 C20 H20 118.6(12)
C16 C21 C20 119.78(13)
C16 C21 H21 118.9(9)
C20 C21 H21 121.2(9)
C23 C22 C27 120.60(10)
C23 C22 N3 119.88(9)
C27 C22 N3 119.52(9)
C22 C23 C24 119.16(13)
C22 C23 H23 116.4(9)
C24 C23 H23 124.3(9)
C25 C24 C23 120.59(13)
C25 C24 H24 121.4(10)
C23 C24 H24 118.0(11)
C24 C25 C26 120.17(12)
C24 C25 H25 120.3(9)
C26 C25 H25 119.5(9)
C25 C26 C27 120.11(13)
C25 C26 H26 121.2(10)
C27 C26 H26 118.6(10)
C22 C27 C26 119.35(12)
C22 C27 H27 119.6(8)
C26 C27 H27 121.0(8)
C29 C28 C33 120.41(10)
C29 C28 N3 120.42(9)
C33 C28 N3 119.17(9)
C28 C29 C30 119.06(12)
C28 C29 H29 119.8(9)
C30 C29 H29 121.1(9)
C31 C30 C29 120.70(13)
C31 C30 H30 121.0(9)
C29 C30 H30 118.3(9)
C30 C31 C32 119.86(11)
C30 C31 H31 120.1(11)
C32 C31 H31 120.0(11)
C31 C32 C33 120.31(14)
C31 C32 H32 120.4(10)
C33 C32 H32 119.3(10)
C28 C33 C32 119.65(12)
C28 C33 H33 118.4(9)
C32 C33 H33 121.8(9)

loop_
_geom_bond_atom_site_label_1
_geom_bond_atom_site_label_2
_geom_bond_distance
O1 N1 1.2893(11)
O2 C7 1.2147(11)
O3 C8 1.2110(11)
N1 C5 1.3578(12)
N1 C1 1.3674(14)
N2 C7 1.3683(12)
N2 C16 1.4328(12)
N2 C10 1.4406(12)
N3 C8 1.3652(12)
N3 C28 1.4330(12)
N3 C22 1.4388(12)
C1 C2 1.365(2)
C1 C9 1.483(2)
C2 C3 1.366(2)
C2 H2 0.94(2)
C3 C4 1.3838(19)
C3 H3 0.96(2)
C4 C5 1.3691(14)
C4 H4 0.992(16)
C5 C6 1.4947(12)
C6 C8 1.5234(12)
C6 C7 1.5299(12)
C6 H6 0.978(10)
C9 H9A 0.946(19)
C9 H9B 1.00(3)
C9 H9C 0.94(3)
C10 C11 1.3807(15)
C10 C15 1.3853(14)
C11 C12 1.3862(16)
C11 H11 0.983(15)
C12 C13 1.375(2)
C12 H12 1.006(17)
C13 C14 1.372(2)
C13 H13 0.989(15)
C14 C15 1.3847(16)
C14 H14 0.982(17)
C15 H15 0.989(14)
C16 C21 1.3796(17)
C16 C17 1.3860(15)
C17 C18 1.3930(18)
C17 H17 0.936(15)
C18 C19 1.366(3)
C18 H18 0.946(19)
C19 C20 1.368(2)
C19 H19 0.97(2)
C20 C21 1.3833(17)
C20 H20 0.938(18)
C21 H21 0.942(15)
C22 C23 1.3797(16)
C22 C27 1.3805(15)
C23 C24 1.3887(18)
C23 H23 0.986(15)
C24 C25 1.369(2)
C24 H24 0.98(2)
C25 C26 1.373(2)
C25 H25 1.014(16)
C26 C27 1.3924(17)
C26 H26 0.998(18)
C27 H27 0.981(15)
C28 C29 1.3727(16)
C28 C33 1.3812(15)
C29 C30 1.3920(17)
C29 H29 1.021(16)
C30 C31 1.367(2)
C30 H30 0.990(18)
C31 C32 1.370(2)
C31 H31 0.970(19)
C32 C33 1.3822(17)
C32 H32 1.033(18)
C33 H33 0.975(18)

loop_
_geom_torsion_atom_site_label_1
_geom_torsion_atom_site_label_2
_geom_torsion_atom_site_label_3
_geom_torsion_atom_site_label_4
_geom_torsion
O1 N1 C1 C2 177.44(12)
C5 N1 C1 C2 -2.79(17)
O1 N1 C1 C9 -2.1(2)
C5 N1 C1 C9 177.66(16)
N1 C1 C2 C3 0.8(2)
C9 C1 C2 C3 -179.73(19)
C1 C2 C3 C4 0.9(2)
C2 C3 C4 C5 -0.7(2)
O1 N1 C5 C4 -177.20(10)
C1 N1 C5 C4 3.04(15)
O1 N1 C5 C6 3.18(13)
C1 N1 C5 C6 -176.59(9)
C3 C4 C5 N1 -1.26(17)
C3 C4 C5 C6 178.32(11)
N1 C5 C6 C8 -90.15(9)
C4 C5 C6 C8 90.25(11)
N1 C5 C6 C7 150.32(8)
C4 C5 C6 C7 -29.29(12)
C16 N2 C7 O2 -10.77(15)
C10 N2 C7 O2 170.65(9)
C16 N2 C7 C6 166.41(8)
C10 N2 C7 C6 -12.17(12)
C5 C6 C7 O2 110.05(10)
C8 C6 C7 O2 -11.92(12)
C5 C6 C7 N2 -67.20(10)
C8 C6 C7 N2 170.83(8)
C28 N3 C8 O3 -17.74(13)
C22 N3 C8 O3 165.92(9)
C28 N3 C8 C6 158.72(8)
C22 N3 C8 C6 -17.62(12)
C5 C6 C8 O3 -23.16(11)
C7 C6 C8 O3 98.49(10)
C5 C6 C8 N3 160.33(8)
C7 C6 C8 N3 -78.03(9)
C7 N2 C10 C11 -67.66(12)
C16 N2 C10 C11 113.70(10)
C7 N2 C10 C15 110.65(11)
C16 N2 C10 C15 -67.99(12)
C15 C10 C11 C12 -2.93(16)
N2 C10 C11 C12 175.36(10)
C10 C11 C12 C13 1.72(19)
C11 C12 C13 C14 0.5(2)
C12 C13 C14 C15 -1.5(2)
C13 C14 C15 C10 0.35(18)
C11 C10 C15 C14 1.90(16)
N2 C10 C15 C14 -176.39(10)
C7 N2 C16 C21 -33.94(14)
C10 N2 C16 C21 144.68(10)
C7 N2 C16 C17 148.53(9)
C10 N2 C16 C17 -32.85(12)
C21 C16 C17 C18 0.66(15)
N2 C16 C17 C18 178.22(10)
C16 C17 C18 C19 0.35(17)
C17 C18 C19 C20 -0.9(2)
C18 C19 C20 C21 0.4(2)
C17 C16 C21 C20 -1.10(17)
N2 C16 C21 C20 -178.61(10)
C19 C20 C21 C16 0.6(2)
C8 N3 C22 C23 111.63(11)
C28 N3 C22 C23 -64.73(13)
C8 N3 C22 C27 -69.07(13)
C28 N3 C22 C27 114.58(11)
C27 C22 C23 C24 0.66(17)
N3 C22 C23 C24 179.95(10)
C22 C23 C24 C25 0.3(2)
C23 C24 C25 C26 -0.5(2)
C24 C25 C26 C27 -0.1(2)
C23 C22 C27 C26 -1.26(17)
N3 C22 C27 C26 179.44(10)
C25 C26 C27 C22 0.97(19)
C8 N3 C28 C29 129.95(11)
C22 N3 C28 C29 -53.55(13)
C8 N3 C28 C33 -50.36(13)
C22 N3 C28 C33 126.14(11)
C33 C28 C29 C30 0.20(19)
N3 C28 C29 C30 179.88(11)
C28 C29 C30 C31 -0.7(2)
C29 C30 C31 C32 0.9(2)
C30 C31 C32 C33 -0.7(2)
C29 C28 C33 C32 0.02(19)
N3 C28 C33 C32 -179.67(12)
C31 C32 C33 C28 0.2(2)

loop_
_cod_related_entry_id
_cod_related_entry_database
_cod_related_entry_code
1 ChemSpider 21121497
